data_4127411
loop_
_publ_author_name
'Hicks, Jamie'
'Vasko, Petra'
'Goicoechea, Jose M.'
'Aldridge, Simon'

_publ_section_title
;
 Reversible, Room-Temperature C-C Bond Activation of Benzene by an
 Isolable Metal Complex.
;
_journal_issue 28
_journal_name_full 'Journal of the American Chemical Society'
_journal_page_first 11000
_journal_page_last 11003
_journal_paper_doi 10.1021/jacs.9b05925
_journal_volume 141
_journal_year 2019
_chemical_formula_moiety
;          
C53 H68 Al N2 O, C18 H36 K N2 O6, 2(C6 H6)
;
_chemical_formula_sum 'C83 H116 Al K N4 O7'
_chemical_formula_weight 1347.87
_space_group_crystal_system monoclinic
_space_group_IT_number 14
_space_group_name_Hall '-P 2ybc'
_space_group_name_H-M_alt 'P 1 21/c 1'
_symmetry_space_group_name_Hall '-P 2ybc'
_symmetry_space_group_name_H-M 'P 1 21/c 1'
_atom_sites_solution_hydrogens geom
_audit_creation_method SHELXL-2018/3
_cell_angle_alpha 90
_cell_angle_beta 93.0900(10)
_cell_angle_gamma 90
_cell_formula_units_Z 4
_cell_length_a 20.5108(2)
_cell_length_b 12.91510(10)
_cell_length_c 29.5577(3)
_cell_measurement_reflns_used 19445
_cell_measurement_temperature 150(2)
_cell_measurement_theta_max 76.1160
_cell_measurement_theta_min 3.6900
_cell_volume 7818.42(13)
_computing_cell_refinement 'CrysAlisPro 1.171.39.46 (Rigaku OD, 2018)'
_computing_data_collection 'CrysAlisPro 1.171.39.46 (Rigaku OD, 2018)'
_computing_data_reduction 'CrysAlisPro 1.171.39.46 (Rigaku OD, 2018)'
_computing_structure_refinement 'SHELXL-2018/3 (Sheldrick, 2018)'
_computing_structure_solution 'SHELXT 2018/2 (Sheldrick, 2018)'
_diffrn_ambient_temperature 150(2)
_diffrn_detector_area_resol_mean 10.4102
_diffrn_measured_fraction_theta_full 1.000
_diffrn_measured_fraction_theta_max 0.992
_diffrn_measurement_device_type 'SuperNova, Dual, Cu at home/near, Atlas'
_diffrn_measurement_method '\w scans'
_diffrn_radiation_type CuK\a
_diffrn_radiation_wavelength 1.54184
_diffrn_reflns_av_R_equivalents 0.0569
_diffrn_reflns_av_unetI/netI 0.0356
_diffrn_reflns_Laue_measured_fraction_full 1.000
_diffrn_reflns_Laue_measured_fraction_max 0.992
_diffrn_reflns_limit_h_max 25
_diffrn_reflns_limit_h_min -25
_diffrn_reflns_limit_k_max 16
_diffrn_reflns_limit_k_min -16
_diffrn_reflns_limit_l_max 36
_diffrn_reflns_limit_l_min -35
_diffrn_reflns_number 92769
_diffrn_reflns_point_group_measured_fraction_full 1.000
_diffrn_reflns_point_group_measured_fraction_max 0.992
_diffrn_reflns_theta_full 67.684
_diffrn_reflns_theta_max 76.276
_diffrn_reflns_theta_min 3.596
_diffrn_source 'micro-focus sealed X-ray tube'
_exptl_absorpt_coefficient_mu 1.124
_exptl_absorpt_correction_T_max 1.00000
_exptl_absorpt_correction_T_min 0.92710
_exptl_absorpt_correction_type multi-scan
_exptl_absorpt_process_details
;
CrysAlisPro 1.171.39.46 (Rigaku Oxford Diffraction, 2018)
Empirical absorption correction using spherical harmonics,
 implemented in SCALE3 ABSPACK scaling algorithm.
;
_exptl_crystal_colour colourless
_exptl_crystal_density_diffrn 1.145
_exptl_crystal_description plate
_exptl_crystal_F_000 2920
_exptl_crystal_size_max 0.220
_exptl_crystal_size_mid 0.070
_exptl_crystal_size_min 0.030
_refine_diff_density_max 0.721
_refine_diff_density_min -0.275
_refine_diff_density_rms 0.041
_refine_ls_extinction_method none
_refine_ls_goodness_of_fit_ref 1.028
_refine_ls_hydrogen_treatment constr
_refine_ls_matrix_type full
_refine_ls_number_parameters 936
_refine_ls_number_reflns 16265
_refine_ls_number_restraints 96
_refine_ls_restrained_S_all 1.039
_refine_ls_R_factor_all 0.0620
_refine_ls_R_factor_gt 0.0448
_refine_ls_shift/su_max 0.003
_refine_ls_shift/su_mean 0.000
_refine_ls_structure_factor_coef Fsqd
_refine_ls_weighting_details 'w=1/[\s^2^(Fo^2^)+(0.0592P)^2^+2.1382P] where P=(Fo^2^+2Fc^2^)/3'
_refine_ls_weighting_scheme calc
_refine_ls_wR_factor_gt 0.1125
_refine_ls_wR_factor_ref 0.1231
_reflns_Friedel_coverage 0.000
_reflns_number_gt 12673
_reflns_number_total 16265
_reflns_threshold_expression 'I > 2\s(I)'
_cod_data_source_file ja9b05925_si_003.cif
_cod_data_source_block compound_3
_cod_database_code 4127411
_shelx_shelxl_version_number 2018/3
_shelx_space_group_comment
;
The symmetry employed for this shelxl refinement is uniquely defined
by the following loop, which should always be used as a source of
symmetry information in preference to the above space-group names.
They are only intended as comments.
;
_shelx_estimated_absorpt_t_min 0.790
_shelx_estimated_absorpt_t_max 0.967

loop_
_space_group_symop_operation_xyz
'x, y, z'
'-x, y+1/2, -z+1/2'
'-x, -y, -z'
'x, -y-1/2, z-1/2'

loop_
_atom_site_label
_atom_site_type_symbol
_atom_site_fract_x
_atom_site_fract_y
_atom_site_fract_z
_atom_site_U_iso_or_equiv
_atom_site_adp_type
_atom_site_occupancy
_atom_site_site_symmetry_order
_atom_site_calc_flag
_atom_site_refinement_flags_posn
_atom_site_refinement_flags_adp
_atom_site_refinement_flags_occupancy
_atom_site_disorder_assembly
_atom_site_disorder_group
K1 K 0.81410(2) -0.01282(3) 0.57220(2) 0.03273(9) Uani 1 1 d . . . . .
Al1 Al 0.69711(2) 0.40716(3) 0.43003(2) 0.01997(9) Uani 1 1 d . . . . .
O1 O 0.65456(5) 0.54258(8) 0.39929(3) 0.0224(2) Uani 1 1 d . . . . .
O2 O 0.79472(7) -0.22711(10) 0.57080(5) 0.0408(3) Uani 1 1 d . . . . .
O3 O 0.87483(8) -0.14062(12) 0.64228(5) 0.0500(4) Uani 1 1 d . . . . .
O4 O 0.68247(7) 0.03352(12) 0.57583(5) 0.0468(3) Uani 1 1 d . . . . .
O5 O 0.77384(9) 0.13834(12) 0.63426(5) 0.0512(4) Uani 1 1 d . . . . .
O6 O 0.83921(7) -0.00070(12) 0.48038(5) 0.0451(3) Uani 1 1 d . . . . .
O7 O 0.93403(7) 0.07571(13) 0.54258(7) 0.0609(5) Uani 1 1 d . . . . .
N1 N 0.61062(6) 0.36156(9) 0.40592(4) 0.0212(2) Uani 1 1 d . . . . .
N2 N 0.76837(6) 0.47084(10) 0.39671(4) 0.0233(2) Uani 1 1 d . . . . .
N3 N 0.71977(8) -0.10293(13) 0.50220(6) 0.0440(4) Uani 1 1 d . . . . .
N4 N 0.91356(12) 0.07731(17) 0.64186(8) 0.0683(6) Uani 1 1 d . . . . .
C1 C 0.59137(7) 0.53177(11) 0.38036(5) 0.0202(3) Uani 1 1 d . . . . .
C2 C 0.56697(7) 0.43193(11) 0.38620(5) 0.0203(3) Uani 1 1 d . . . . .
C3 C 0.50194(7) 0.41737(11) 0.37006(5) 0.0227(3) Uani 1 1 d . . . . .
H3 H 0.481527 0.352262 0.374152 0.027 Uiso 1 1 calc R U . . .
C4 C 0.46666(7) 0.49751(12) 0.34800(5) 0.0221(3) Uani 1 1 d . . . . .
C5 C 0.49652(7) 0.59260(11) 0.34067(5) 0.0226(3) Uani 1 1 d . . . . .
H5 H 0.473003 0.645299 0.324387 0.027 Uiso 1 1 calc R U . . .
C6 C 0.56075(7) 0.61128(11) 0.35706(5) 0.0214(3) Uani 1 1 d . . . . .
C7 C 0.59796(7) 0.71347(11) 0.35234(5) 0.0242(3) Uani 1 1 d . . . . .
C8 C 0.67117(7) 0.68845(12) 0.35098(5) 0.0238(3) Uani 1 1 d . . . . .
C9 C 0.71682(8) 0.74497(12) 0.32736(5) 0.0276(3) Uani 1 1 d . . . . .
H9 H 0.703285 0.805692 0.311329 0.033 Uiso 1 1 calc R U . . .
C10 C 0.78195(8) 0.71320(13) 0.32708(5) 0.0292(3) Uani 1 1 d . . . . .
C11 C 0.80265(8) 0.62358(13) 0.35028(5) 0.0280(3) Uani 1 1 d . . . . .
H11 H 0.846932 0.602362 0.349574 0.034 Uiso 1 1 calc R U . . .
C12 C 0.75868(7) 0.56432(12) 0.37468(5) 0.0238(3) Uani 1 1 d . . . . .
C13 C 0.69512(7) 0.60366(12) 0.37439(5) 0.0228(3) Uani 1 1 d . . . . .
C14 C 0.82995(9) 0.77788(14) 0.30010(6) 0.0344(4) Uani 1 1 d . . . . .
C15 C 0.80310(13) 0.7957(2) 0.25185(7) 0.0629(7) Uani 1 1 d . . . . .
H15A H 0.761697 0.833474 0.252304 0.094 Uiso 1 1 calc R U . . .
H15B H 0.795793 0.728860 0.236732 0.094 Uiso 1 1 calc R U . . .
H15C H 0.834480 0.836325 0.235368 0.094 Uiso 1 1 calc R U . . .
C16 C 0.84169(13) 0.88137(19) 0.32422(9) 0.0588(6) Uani 1 1 d . . . . .
H16A H 0.873447 0.921993 0.308082 0.088 Uiso 1 1 calc R U . . .
H16B H 0.858685 0.868874 0.355364 0.088 Uiso 1 1 calc R U . . .
H16C H 0.800474 0.919638 0.324682 0.088 Uiso 1 1 calc R U . . .
C17 C 0.89673(11) 0.7255(2) 0.29713(9) 0.0567(6) Uani 1 1 d . . . . .
H17A H 0.925726 0.770617 0.280704 0.085 Uiso 1 1 calc R U . . .
H17B H 0.891315 0.659431 0.281049 0.085 Uiso 1 1 calc R U . . .
H17C H 0.915807 0.712935 0.327757 0.085 Uiso 1 1 calc R U . . .
C18 C 0.58698(9) 0.78012(13) 0.39438(6) 0.0318(3) Uani 1 1 d . . . . .
H18A H 0.611410 0.845027 0.392423 0.048 Uiso 1 1 calc R U . . .
H18B H 0.602187 0.742351 0.421706 0.048 Uiso 1 1 calc R U . . .
H18C H 0.540335 0.795434 0.395800 0.048 Uiso 1 1 calc R U . . .
C19 C 0.57349(9) 0.77248(13) 0.30996(6) 0.0338(4) Uani 1 1 d . . . . .
H19A H 0.579611 0.729839 0.283097 0.051 Uiso 1 1 calc R U . . .
H19B H 0.598147 0.837086 0.307675 0.051 Uiso 1 1 calc R U . . .
H19C H 0.527004 0.788352 0.311935 0.051 Uiso 1 1 calc R U . . .
C20 C 0.39630(8) 0.47862(13) 0.32905(5) 0.0276(3) Uani 1 1 d . . . . .
C21 C 0.36141(9) 0.39783(17) 0.35628(8) 0.0469(5) Uani 1 1 d . . . . .
H21A H 0.362753 0.418508 0.388214 0.070 Uiso 1 1 calc R U . . .
H21B H 0.383109 0.330713 0.353466 0.070 Uiso 1 1 calc R U . . .
H21C H 0.315866 0.392183 0.344704 0.070 Uiso 1 1 calc R U . . .
C22 C 0.35547(10) 0.57709(18) 0.33024(12) 0.0676(8) Uani 1 1 d . . . . .
H22A H 0.310051 0.561171 0.320754 0.101 Uiso 1 1 calc R U . . .
H22B H 0.372708 0.628456 0.309601 0.101 Uiso 1 1 calc R U . . .
H22C H 0.357390 0.604958 0.361117 0.101 Uiso 1 1 calc R U . . .
C23 C 0.39948(11) 0.4400(3) 0.28061(7) 0.0713(9) Uani 1 1 d . . . . .
H23A H 0.423644 0.374568 0.280502 0.107 Uiso 1 1 calc R U . . .
H23B H 0.421739 0.491540 0.262615 0.107 Uiso 1 1 calc R U . . .
H23C H 0.355105 0.429072 0.267508 0.107 Uiso 1 1 calc R U . . .
C24 C 0.58359(7) 0.26244(11) 0.41587(5) 0.0230(3) Uani 1 1 d . . . . .
C25 C 0.59352(8) 0.17702(12) 0.38720(6) 0.0275(3) Uani 1 1 d . . . . .
C26 C 0.56673(9) 0.08142(13) 0.39777(6) 0.0343(4) Uani 1 1 d . . . . .
H26 H 0.574144 0.023467 0.378937 0.041 Uiso 1 1 calc R U . . .
C27 C 0.52966(9) 0.06911(13) 0.43502(7) 0.0375(4) Uani 1 1 d . . . . .
H27 H 0.511344 0.003533 0.441471 0.045 Uiso 1 1 calc R U . . .
C28 C 0.51942(8) 0.15258(14) 0.46277(6) 0.0345(4) Uani 1 1 d . . . . .
H28 H 0.493737 0.143889 0.488302 0.041 Uiso 1 1 calc R U . . .
C29 C 0.54610(7) 0.25002(12) 0.45414(5) 0.0270(3) Uani 1 1 d . . . . .
C30 C 0.53354(8) 0.33855(13) 0.48624(6) 0.0306(3) Uani 1 1 d . . . . .
H30 H 0.556712 0.401108 0.475287 0.037 Uiso 1 1 calc R U . . .
C31 C 0.56091(10) 0.31459(17) 0.53441(6) 0.0411(4) Uani 1 1 d . . . . .
H31A H 0.539128 0.253145 0.545868 0.062 Uiso 1 1 calc R U . . .
H31B H 0.553157 0.373733 0.554182 0.062 Uiso 1 1 calc R U . . .
H31C H 0.607947 0.301574 0.533960 0.062 Uiso 1 1 calc R U . . .
C32 C 0.46070(9) 0.36444(16) 0.48667(7) 0.0423(4) Uani 1 1 d . . . . .
H32A H 0.444846 0.387046 0.456394 0.063 Uiso 1 1 calc R U . . .
H32B H 0.454180 0.420040 0.508528 0.063 Uiso 1 1 calc R U . . .
H32C H 0.436479 0.302794 0.495356 0.063 Uiso 1 1 calc R U . . .
C33 C 0.63031(9) 0.18850(14) 0.34435(6) 0.0346(4) Uani 1 1 d . . . . .
H33 H 0.663349 0.244700 0.349751 0.042 Uiso 1 1 calc R U . . .
C34 C 0.66698(12) 0.09068(19) 0.33166(8) 0.0530(5) Uani 1 1 d . . . . .
H34A H 0.696222 0.069217 0.357268 0.080 Uiso 1 1 calc R U . . .
H34B H 0.692661 0.104853 0.305338 0.080 Uiso 1 1 calc R U . . .
H34C H 0.635602 0.035215 0.324237 0.080 Uiso 1 1 calc R U . . .
C35 C 0.58449(12) 0.22201(17) 0.30475(7) 0.0469(5) Uani 1 1 d . . . . .
H35A H 0.551827 0.167861 0.298312 0.070 Uiso 1 1 calc R U . . .
H35B H 0.609675 0.233257 0.277931 0.070 Uiso 1 1 calc R U . . .
H35C H 0.562509 0.286461 0.312538 0.070 Uiso 1 1 calc R U . . .
C36 C 0.83389(7) 0.43410(13) 0.40327(5) 0.0263(3) Uani 1 1 d . . . . .
C37 C 0.85530(9) 0.34934(15) 0.37763(7) 0.0370(4) Uani 1 1 d . . . . .
C38 C 0.91730(10) 0.30787(18) 0.38805(8) 0.0510(5) Uani 1 1 d . . . . .
H38 H 0.931706 0.250527 0.371113 0.061 Uiso 1 1 calc R U . . .
C39 C 0.95793(10) 0.3481(2) 0.42221(9) 0.0545(6) Uani 1 1 d . . . . .
H39 H 0.999385 0.317579 0.429289 0.065 Uiso 1 1 calc R U . . .
C40 C 0.93802(9) 0.43244(18) 0.44593(7) 0.0441(5) Uani 1 1 d . . . . .
H40 H 0.966702 0.461307 0.468886 0.053 Uiso 1 1 calc R U . . .
C41 C 0.87641(8) 0.47723(14) 0.43718(6) 0.0299(3) Uani 1 1 d . . . . .
C42 C 0.85843(8) 0.56951(14) 0.46547(6) 0.0330(4) Uani 1 1 d . . . . .
H42 H 0.811513 0.586714 0.458132 0.040 Uiso 1 1 calc R U . . .
C43 C 0.90003(11) 0.66406(17) 0.45419(8) 0.0497(5) Uani 1 1 d . . . . .
H43A H 0.946401 0.646843 0.459111 0.075 Uiso 1 1 calc R U . . .
H43B H 0.889260 0.722047 0.473826 0.075 Uiso 1 1 calc R U . . .
H43C H 0.890951 0.683586 0.422434 0.075 Uiso 1 1 calc R U . . .
C44 C 0.86717(9) 0.54704(19) 0.51620(6) 0.0442(5) Uani 1 1 d . . . . .
H44A H 0.843084 0.484070 0.523280 0.066 Uiso 1 1 calc R U . . .
H44B H 0.850388 0.605417 0.533275 0.066 Uiso 1 1 calc R U . . .
H44C H 0.913641 0.537222 0.524571 0.066 Uiso 1 1 calc R U . . .
C45 C 0.81265(10) 0.30570(18) 0.33892(7) 0.0475(5) Uani 1 1 d . . . . .
H45 H 0.766655 0.306939 0.348531 0.057 Uiso 1 1 calc R U . . .
C46 C 0.81504(16) 0.3734(3) 0.29684(8) 0.0726(8) Uani 1 1 d . . . . .
H46A H 0.803274 0.444629 0.304406 0.109 Uiso 1 1 calc R U . . .
H46B H 0.784121 0.346846 0.273197 0.109 Uiso 1 1 calc R U . . .
H46C H 0.859266 0.372273 0.285846 0.109 Uiso 1 1 calc R U . . .
C47 C 0.82857(16) 0.1936(2) 0.32733(12) 0.0817(9) Uani 1 1 d . . . . .
H47A H 0.872456 0.190054 0.315839 0.123 Uiso 1 1 calc R U . . .
H47B H 0.796640 0.168042 0.304108 0.123 Uiso 1 1 calc R U . . .
H47C H 0.826843 0.150730 0.354596 0.123 Uiso 1 1 calc R U . . .
C48 C 0.73664(8) 0.26996(12) 0.44352(6) 0.0287(3) Uani 1 1 d . . . . .
H48 H 0.737728 0.225053 0.418116 0.034 Uiso 1 1 calc R U . . .
C49 C 0.76234(9) 0.22920(14) 0.48266(7) 0.0362(4) Uani 1 1 d . . . . .
H49 H 0.779786 0.161513 0.479838 0.043 Uiso 1 1 calc R U . . .
C50 C 0.76783(10) 0.27112(16) 0.52824(7) 0.0444(5) Uani 1 1 d . . . . .
H50 H 0.792420 0.227705 0.548724 0.053 Uiso 1 1 calc R U . . .
C51 C 0.74610(11) 0.35760(17) 0.54836(6) 0.0445(5) Uani 1 1 d . . . . .
H51 H 0.756697 0.359699 0.580034 0.053 Uiso 1 1 calc R U . . .
C52 C 0.71026(9) 0.44732(14) 0.53196(6) 0.0348(4) Uani 1 1 d . . . . .
H52 H 0.698640 0.494384 0.554874 0.042 Uiso 1 1 calc R U . . .
C53 C 0.69060(8) 0.47535(12) 0.48963(5) 0.0269(3) Uani 1 1 d . . . . .
H53 H 0.669398 0.540743 0.487952 0.032 Uiso 1 1 calc R U . . .
C54 C 0.72849(13) -0.21563(17) 0.50225(8) 0.0552(6) Uani 1 1 d . . . . .
H54A H 0.768148 -0.232709 0.486100 0.066 Uiso 1 1 calc R U . . .
H54B H 0.690715 -0.247809 0.485384 0.066 Uiso 1 1 calc R U . . .
C55 C 0.73477(12) -0.26141(17) 0.54902(9) 0.0542(6) Uani 1 1 d . . . . .
H55A H 0.697601 -0.239133 0.566700 0.065 Uiso 1 1 calc R U . . .
H55B H 0.734298 -0.337944 0.547131 0.065 Uiso 1 1 calc R U . . .
C56 C 0.80692(12) -0.27621(16) 0.61321(7) 0.0480(5) Uani 1 1 d . . . . .
H56A H 0.803719 -0.352264 0.609556 0.058 Uiso 1 1 calc R U . . .
H56B H 0.774080 -0.253951 0.634551 0.058 Uiso 1 1 calc R U . . .
C57 C 0.87365(12) -0.24750(17) 0.63144(7) 0.0486(5) Uani 1 1 d . . . . .
H57A H 0.885353 -0.288829 0.658893 0.058 Uiso 1 1 calc R U . . .
H57B H 0.905917 -0.262371 0.608569 0.058 Uiso 1 1 calc R U . . .
C58 C 0.93728(15) -0.1077(2) 0.65897(11) 0.0748(8) Uani 1 1 d . . . . .
H58A H 0.968125 -0.108483 0.634339 0.090 Uiso 1 1 calc R U . . .
H58B H 0.954140 -0.154846 0.683299 0.090 Uiso 1 1 calc R U . . .
C59 C 0.93087(19) 0.0011(2) 0.67733(11) 0.0904(12) Uani 1 1 d . . . . .
H59A H 0.896964 0.001618 0.699931 0.108 Uiso 1 1 calc R U . . .
H59B H 0.972756 0.021571 0.693012 0.108 Uiso 1 1 calc R U . . .
C60 C 0.65310(10) -0.07652(19) 0.51345(9) 0.0567(6) Uani 1 1 d . . . . .
H60A H 0.638021 -0.127635 0.535556 0.068 Uiso 1 1 calc R U . . .
H60B H 0.624039 -0.081916 0.485706 0.068 Uiso 1 1 calc R U . . .
C61 C 0.64698(10) 0.03014(19) 0.53293(8) 0.0519(5) Uani 1 1 d . . . . .
H61A H 0.664779 0.081926 0.512202 0.062 Uiso 1 1 calc R U . . .
H61B H 0.600450 0.046592 0.536715 0.062 Uiso 1 1 calc R U . . .
C62 C 0.66611(12) 0.12274(19) 0.60118(9) 0.0591(6) Uani 1 1 d . . . . .
H62A H 0.619362 0.120404 0.607872 0.071 Uiso 1 1 calc R U . . .
H62B H 0.673667 0.186008 0.583285 0.071 Uiso 1 1 calc R U . . .
C63 C 0.70707(15) 0.1257(2) 0.64420(8) 0.0638(7) Uani 1 1 d . . . . .
H63A H 0.693188 0.183874 0.663230 0.077 Uiso 1 1 calc R U . . .
H63B H 0.701600 0.060482 0.661212 0.077 Uiso 1 1 calc R U . . .
C64 C 0.81400(19) 0.1514(2) 0.67415(8) 0.0746(9) Uani 1 1 d . . . . .
H64A H 0.811553 0.089071 0.693484 0.089 Uiso 1 1 calc R U . . .
H64B H 0.798817 0.211612 0.691443 0.089 Uiso 1 1 calc R U . . .
C65 C 0.88295(19) 0.1684(2) 0.66168(11) 0.0839(10) Uani 1 1 d . . . . .
H65A H 0.883710 0.226258 0.639738 0.101 Uiso 1 1 calc R U . . .
H65B H 0.909354 0.189499 0.689165 0.101 Uiso 1 1 calc R U . . .
C66 C 0.73243(13) -0.05911(19) 0.45766(7) 0.0545(6) Uani 1 1 d . . . . .
H66A H 0.715688 0.012779 0.456329 0.065 Uiso 1 1 calc R U . . .
H66B H 0.707594 -0.099512 0.434061 0.065 Uiso 1 1 calc R U . . .
C67 C 0.80266(14) -0.05804(19) 0.44681(7) 0.0570(6) Uani 1 1 d . . . . .
H67A H 0.819419 -0.129841 0.445826 0.068 Uiso 1 1 calc R U . . .
H67B H 0.807329 -0.026128 0.416707 0.068 Uiso 1 1 calc R U . . .
C68 C 0.90243(12) 0.0261(3) 0.46767(10) 0.0744(9) Uani 1 1 d . . . . .
H68A H 0.900530 0.048768 0.435630 0.089 Uiso 1 1 calc R U . . .
H68B H 0.931479 -0.034976 0.470639 0.089 Uiso 1 1 calc R U . . .
C69 C 0.92885(12) 0.1109(3) 0.49712(12) 0.0828(11) Uani 1 1 d . . . . .
H69A H 0.972357 0.132053 0.487428 0.099 Uiso 1 1 calc R U . . .
H69B H 0.899492 0.171752 0.494604 0.099 Uiso 1 1 calc R U . . .
C70 C 0.95786(14) 0.1544(2) 0.57262(14) 0.0872(11) Uani 1 1 d . . . . .
H70A H 0.924877 0.210014 0.574438 0.105 Uiso 1 1 calc R U . . .
H70B H 0.998145 0.184985 0.561328 0.105 Uiso 1 1 calc R U . . .
C71 C 0.97206(15) 0.1080(3) 0.61867(13) 0.0911(11) Uani 1 1 d . . . . .
H71A H 1.000151 0.046366 0.615519 0.109 Uiso 1 1 calc R U . . .
H71B H 0.996910 0.158889 0.637787 0.109 Uiso 1 1 calc R U . . .
C72 C 0.56022(12) 0.5098(2) 0.19380(10) 0.0633(7) Uani 1 1 d . . . . .
H72 H 0.521591 0.490523 0.176677 0.076 Uiso 1 1 calc R U . . .
C73 C 0.59762(13) 0.5897(2) 0.17930(9) 0.0615(6) Uani 1 1 d . . . . .
H73 H 0.584944 0.626198 0.152339 0.074 Uiso 1 1 calc R U . . .
C74 C 0.65409(14) 0.61685(19) 0.20425(9) 0.0608(6) Uani 1 1 d . . . . .
H74 H 0.680270 0.672350 0.194461 0.073 Uiso 1 1 calc R U . . .
C75 C 0.67228(13) 0.56387(19) 0.24303(8) 0.0562(6) Uani 1 1 d . . . . .
H75 H 0.711320 0.582181 0.259889 0.067 Uiso 1 1 calc R U . . .
C76 C 0.63432(13) 0.4845(2) 0.25757(8) 0.0553(6) Uani 1 1 d . . . . .
H76 H 0.646758 0.448299 0.284651 0.066 Uiso 1 1 calc R U . . .
C77 C 0.57806(12) 0.4574(2) 0.23280(9) 0.0614(6) Uani 1 1 d . . . . .
H77 H 0.551666 0.402334 0.242783 0.074 Uiso 1 1 calc R U . . .
C78 C 1.0150(3) 0.5222(7) 0.3372(2) 0.0665(17) Uani 0.466(11) 1 d D U P A 1
H78 H 0.974192 0.497769 0.346515 0.080 Uiso 0.466(11) 1 calc R U P A 1
C79 C 1.0230(3) 0.5453(8) 0.2919(2) 0.0694(18) Uani 0.466(11) 1 d D U P A 1
H79 H 0.985677 0.550231 0.271573 0.083 Uiso 0.466(11) 1 calc R U P A 1
C80 C 1.0845(4) 0.5613(9) 0.2759(2) 0.071(2) Uani 0.466(11) 1 d D U P A 1
H80 H 1.089838 0.575788 0.244829 0.085 Uiso 0.466(11) 1 calc R U P A 1
C81 C 1.1381(3) 0.5554(7) 0.3067(3) 0.0689(19) Uani 0.466(11) 1 d D U P A 1
H81 H 1.180998 0.555433 0.296162 0.083 Uiso 0.466(11) 1 calc R U P A 1
C82 C 1.1289(4) 0.5497(6) 0.3526(3) 0.0678(19) Uani 0.466(11) 1 d D U P A 1
H82 H 1.165459 0.555710 0.373661 0.081 Uiso 0.466(11) 1 calc R U P A 1
C83 C 1.0667(5) 0.5350(5) 0.36852(18) 0.0623(18) Uani 0.466(11) 1 d D U P A 1
H83 H 1.060136 0.533909 0.400085 0.075 Uiso 0.466(11) 1 calc R U P A 1
C78A C 1.0729(3) 0.5379(8) 0.2740(2) 0.0720(18) Uani 0.534(11) 1 d D U P A 2
H78A H 1.063249 0.535369 0.242236 0.086 Uiso 0.534(11) 1 calc R U P A 2
C79A C 1.0240(3) 0.5197(7) 0.3033(3) 0.0810(19) Uani 0.534(11) 1 d D U P A 2
H79A H 0.981686 0.499203 0.292057 0.097 Uiso 0.534(11) 1 calc R U P A 2
C80A C 1.0377(4) 0.5319(6) 0.3499(3) 0.0779(18) Uani 0.534(11) 1 d D U P A 2
H80A H 1.003255 0.530890 0.370094 0.093 Uiso 0.534(11) 1 calc R U P A 2
C81A C 1.1017(5) 0.5455(6) 0.36650(16) 0.0670(17) Uani 0.534(11) 1 d D U P A 2
H81A H 1.111845 0.546821 0.398237 0.080 Uiso 0.534(11) 1 calc R U P A 2
C82A C 1.1507(3) 0.5572(5) 0.33642(19) 0.0563(14) Uani 0.534(11) 1 d D U P A 2
H82A H 1.194875 0.563486 0.347558 0.068 Uiso 0.534(11) 1 calc R U P A 2
C83A C 1.1357(3) 0.5598(6) 0.29040(18) 0.0579(14) Uani 0.534(11) 1 d D U P A 2
H83A H 1.168422 0.576599 0.270058 0.069 Uiso 0.534(11) 1 calc R U P A 2

loop_
_atom_site_aniso_label
_atom_site_aniso_U_11
_atom_site_aniso_U_22
_atom_site_aniso_U_33
_atom_site_aniso_U_23
_atom_site_aniso_U_13
_atom_site_aniso_U_12
K1 0.02993(17) 0.03127(18) 0.03663(18) -0.00213(14) -0.00160(13) -0.00156(14)
Al1 0.01840(19) 0.01833(19) 0.0230(2) 0.00158(15) -0.00026(15) -0.00086(15)
O1 0.0182(5) 0.0222(5) 0.0265(5) 0.0075(4) -0.0027(4) -0.0044(4)
O2 0.0469(7) 0.0320(6) 0.0434(7) 0.0055(5) 0.0013(6) -0.0064(6)
O3 0.0549(9) 0.0468(8) 0.0469(8) -0.0032(6) -0.0087(7) 0.0168(7)
O4 0.0378(7) 0.0451(8) 0.0580(8) 0.0128(6) 0.0069(6) 0.0095(6)
O5 0.0793(11) 0.0437(8) 0.0310(7) 0.0005(6) 0.0071(7) 0.0094(7)
O6 0.0378(7) 0.0538(8) 0.0446(7) 0.0082(6) 0.0100(6) 0.0091(6)
O7 0.0343(7) 0.0550(10) 0.0930(13) 0.0231(9) -0.0001(8) -0.0129(7)
N1 0.0191(6) 0.0171(6) 0.0272(6) 0.0029(5) -0.0007(5) -0.0015(4)
N2 0.0194(6) 0.0248(6) 0.0255(6) 0.0032(5) 0.0002(5) -0.0025(5)
N3 0.0408(9) 0.0377(9) 0.0519(9) 0.0030(7) -0.0127(7) -0.0088(7)
N4 0.0730(14) 0.0531(12) 0.0741(14) -0.0148(10) -0.0386(12) -0.0021(10)
C1 0.0170(6) 0.0212(7) 0.0221(6) 0.0009(5) -0.0013(5) -0.0018(5)
C2 0.0211(7) 0.0181(6) 0.0215(6) 0.0008(5) 0.0003(5) -0.0004(5)
C3 0.0219(7) 0.0193(7) 0.0266(7) 0.0003(5) -0.0005(5) -0.0029(5)
C4 0.0205(7) 0.0235(7) 0.0222(6) -0.0021(5) -0.0015(5) -0.0002(5)
C5 0.0230(7) 0.0213(7) 0.0231(7) 0.0016(5) -0.0028(5) 0.0021(5)
C6 0.0240(7) 0.0190(7) 0.0212(6) 0.0009(5) -0.0003(5) -0.0006(5)
C7 0.0263(7) 0.0191(7) 0.0267(7) 0.0043(5) -0.0033(6) -0.0021(6)
C8 0.0266(7) 0.0216(7) 0.0228(7) 0.0023(5) -0.0028(5) -0.0051(6)
C9 0.0322(8) 0.0240(7) 0.0261(7) 0.0065(6) -0.0023(6) -0.0076(6)
C10 0.0318(8) 0.0316(8) 0.0240(7) 0.0034(6) 0.0001(6) -0.0118(7)
C11 0.0228(7) 0.0340(8) 0.0270(7) 0.0035(6) 0.0004(6) -0.0064(6)
C12 0.0234(7) 0.0254(7) 0.0222(7) 0.0023(5) -0.0020(5) -0.0062(6)
C13 0.0219(7) 0.0232(7) 0.0230(7) 0.0048(5) -0.0013(5) -0.0079(6)
C14 0.0356(9) 0.0381(9) 0.0298(8) 0.0065(7) 0.0047(7) -0.0120(7)
C15 0.0622(14) 0.0888(19) 0.0380(11) 0.0197(11) 0.0049(10) -0.0249(13)
C16 0.0656(15) 0.0516(13) 0.0614(14) -0.0059(10) 0.0235(12) -0.0272(11)
C17 0.0479(12) 0.0593(14) 0.0649(14) 0.0121(11) 0.0209(11) -0.0103(10)
C18 0.0340(8) 0.0229(8) 0.0381(9) -0.0035(6) 0.0004(7) -0.0027(6)
C19 0.0336(8) 0.0286(8) 0.0384(9) 0.0149(7) -0.0059(7) -0.0033(7)
C20 0.0219(7) 0.0306(8) 0.0298(8) -0.0004(6) -0.0042(6) -0.0018(6)
C21 0.0266(9) 0.0516(12) 0.0617(12) 0.0159(10) -0.0055(8) -0.0103(8)
C22 0.0247(9) 0.0423(12) 0.134(3) 0.0037(13) -0.0163(12) 0.0037(8)
C23 0.0381(11) 0.141(3) 0.0339(10) -0.0224(13) -0.0063(9) -0.0233(14)
C24 0.0192(6) 0.0188(7) 0.0304(7) 0.0044(5) -0.0037(5) -0.0007(5)
C25 0.0245(7) 0.0217(7) 0.0354(8) 0.0013(6) -0.0057(6) -0.0003(6)
C26 0.0342(9) 0.0198(7) 0.0477(10) 0.0001(7) -0.0081(7) -0.0026(6)
C27 0.0353(9) 0.0215(8) 0.0548(11) 0.0118(7) -0.0065(8) -0.0084(7)
C28 0.0284(8) 0.0317(9) 0.0432(9) 0.0132(7) 0.0012(7) -0.0058(7)
C29 0.0227(7) 0.0247(7) 0.0333(8) 0.0071(6) -0.0010(6) -0.0021(6)
C30 0.0293(8) 0.0299(8) 0.0333(8) 0.0036(6) 0.0070(6) -0.0028(6)
C31 0.0410(10) 0.0490(11) 0.0334(9) 0.0030(8) 0.0030(7) -0.0085(8)
C32 0.0341(9) 0.0454(11) 0.0483(11) 0.0012(8) 0.0097(8) 0.0057(8)
C33 0.0377(9) 0.0281(8) 0.0383(9) -0.0093(7) 0.0040(7) -0.0054(7)
C34 0.0550(13) 0.0521(13) 0.0520(12) -0.0144(10) 0.0032(10) 0.0156(10)
C35 0.0616(13) 0.0437(11) 0.0359(10) 0.0036(8) 0.0062(9) 0.0074(9)
C36 0.0203(7) 0.0288(8) 0.0303(8) 0.0056(6) 0.0048(6) -0.0013(6)
C37 0.0303(8) 0.0378(9) 0.0442(10) -0.0020(8) 0.0135(7) -0.0013(7)
C38 0.0380(10) 0.0489(12) 0.0678(14) -0.0039(10) 0.0191(10) 0.0118(9)
C39 0.0247(9) 0.0679(15) 0.0712(14) 0.0073(12) 0.0057(9) 0.0162(9)
C40 0.0224(8) 0.0619(13) 0.0477(11) 0.0066(9) -0.0013(7) 0.0029(8)
C41 0.0202(7) 0.0384(9) 0.0313(8) 0.0075(7) 0.0021(6) -0.0015(6)
C42 0.0255(8) 0.0397(9) 0.0332(8) 0.0000(7) -0.0048(6) -0.0056(7)
C43 0.0495(12) 0.0477(12) 0.0507(11) 0.0029(9) -0.0077(9) -0.0165(10)
C44 0.0306(9) 0.0678(14) 0.0340(9) -0.0017(9) -0.0010(7) -0.0056(9)
C45 0.0415(10) 0.0516(12) 0.0508(11) -0.0199(9) 0.0151(9) -0.0051(9)
C46 0.087(2) 0.088(2) 0.0425(12) -0.0175(13) 0.0031(12) -0.0163(16)
C47 0.081(2) 0.0620(17) 0.104(2) -0.0425(17) 0.0215(17) -0.0081(15)
C48 0.0236(7) 0.0237(7) 0.0386(8) 0.0001(6) -0.0005(6) 0.0022(6)
C49 0.0315(8) 0.0270(8) 0.0495(10) 0.0089(7) -0.0028(7) 0.0030(7)
C50 0.0493(11) 0.0413(10) 0.0411(10) 0.0165(8) -0.0113(8) -0.0011(9)
C51 0.0562(12) 0.0478(11) 0.0285(8) 0.0113(8) -0.0082(8) -0.0108(9)
C52 0.0422(9) 0.0350(9) 0.0275(8) -0.0034(7) 0.0037(7) -0.0110(7)
C53 0.0263(7) 0.0237(7) 0.0308(8) -0.0014(6) 0.0021(6) -0.0028(6)
C54 0.0602(13) 0.0382(11) 0.0649(14) -0.0052(10) -0.0193(11) -0.0144(10)
C55 0.0514(12) 0.0333(10) 0.0770(15) 0.0068(10) -0.0054(11) -0.0130(9)
C56 0.0627(13) 0.0368(10) 0.0457(11) 0.0099(8) 0.0144(10) 0.0045(9)
C57 0.0623(13) 0.0449(11) 0.0390(10) 0.0057(8) 0.0056(9) 0.0205(10)
C58 0.0720(18) 0.0660(17) 0.0818(19) -0.0010(14) -0.0396(15) 0.0170(14)
C59 0.109(3) 0.0727(19) 0.081(2) -0.0125(15) -0.0666(19) 0.0104(17)
C60 0.0330(10) 0.0546(13) 0.0802(16) 0.0146(11) -0.0183(10) -0.0135(9)
C61 0.0278(9) 0.0567(13) 0.0705(14) 0.0183(11) -0.0040(9) 0.0007(9)
C62 0.0569(14) 0.0539(13) 0.0692(15) 0.0191(11) 0.0289(12) 0.0211(11)
C63 0.093(2) 0.0516(13) 0.0503(13) 0.0089(10) 0.0355(13) 0.0216(13)
C64 0.134(3) 0.0517(14) 0.0361(11) -0.0133(10) -0.0130(14) 0.0177(16)
C65 0.120(3) 0.0531(15) 0.0732(18) -0.0241(13) -0.0459(19) -0.0007(16)
C66 0.0688(15) 0.0483(12) 0.0437(11) 0.0000(9) -0.0212(10) -0.0078(11)
C67 0.0881(18) 0.0482(12) 0.0350(10) -0.0010(9) 0.0069(11) 0.0112(12)
C68 0.0392(12) 0.119(3) 0.0674(16) 0.0451(17) 0.0218(11) 0.0217(14)
C69 0.0332(11) 0.095(2) 0.120(3) 0.066(2) 0.0073(13) -0.0098(13)
C70 0.0478(14) 0.0581(17) 0.155(3) 0.0083(19) -0.0043(17) -0.0275(13)
C71 0.0558(16) 0.076(2) 0.136(3) -0.020(2) -0.0443(18) -0.0187(14)
C72 0.0475(12) 0.0586(14) 0.0818(17) 0.0130(13) -0.0167(12) 0.0012(11)
C73 0.0655(15) 0.0499(13) 0.0680(15) 0.0143(11) -0.0085(12) 0.0052(11)
C74 0.0695(16) 0.0395(12) 0.0736(16) -0.0016(11) 0.0065(13) -0.0065(11)
C75 0.0626(14) 0.0490(12) 0.0558(13) -0.0187(10) -0.0080(11) -0.0044(11)
C76 0.0669(15) 0.0585(14) 0.0403(11) -0.0027(10) 0.0006(10) 0.0013(11)
C77 0.0483(13) 0.0632(15) 0.0726(16) 0.0171(12) 0.0013(11) -0.0042(11)
C78 0.068(3) 0.086(3) 0.042(3) 0.006(2) -0.022(2) 0.009(3)
C79 0.076(3) 0.092(4) 0.040(3) 0.003(2) -0.001(2) 0.018(3)
C80 0.083(4) 0.075(4) 0.056(3) -0.019(3) 0.003(3) 0.006(3)
C81 0.077(3) 0.059(3) 0.071(4) -0.012(4) -0.001(3) 0.010(3)
C82 0.074(4) 0.058(3) 0.069(4) 0.000(3) -0.016(3) 0.005(3)
C83 0.068(4) 0.068(3) 0.047(3) 0.014(2) -0.025(3) 0.002(3)
C78A 0.073(3) 0.085(4) 0.057(3) -0.034(2) -0.004(2) 0.019(3)
C79A 0.076(3) 0.093(4) 0.073(4) -0.003(3) -0.003(3) 0.025(3)
C80A 0.082(4) 0.085(3) 0.067(3) 0.008(3) 0.012(3) 0.014(3)
C81A 0.080(4) 0.074(3) 0.049(2) 0.016(2) 0.013(3) 0.020(3)
C82A 0.074(3) 0.062(2) 0.033(2) -0.003(2) 0.004(2) 0.011(2)
C83A 0.077(3) 0.064(3) 0.031(2) -0.014(2) -0.007(2) 0.013(2)

loop_
_atom_type_symbol
_atom_type_description
_atom_type_scat_dispersion_real
_atom_type_scat_dispersion_imag
_atom_type_scat_source
C C 0.0181 0.0091 'International Tables Vol C Tables 4.2.6.8 and 6.1.1.4'
H H 0.0000 0.0000 'International Tables Vol C Tables 4.2.6.8 and 6.1.1.4'
N N 0.0311 0.0180 'International Tables Vol C Tables 4.2.6.8 and 6.1.1.4'
O O 0.0492 0.0322 'International Tables Vol C Tables 4.2.6.8 and 6.1.1.4'
Al Al 0.2130 0.2455 'International Tables Vol C Tables 4.2.6.8 and 6.1.1.4'
K K 0.3868 1.0657 'International Tables Vol C Tables 4.2.6.8 and 6.1.1.4'

loop_
_geom_angle_atom_site_label_1
_geom_angle_atom_site_label_2
_geom_angle_atom_site_label_3
_geom_angle
O4 K1 O6 104.85(4)
O4 K1 O2 94.38(4)
O6 K1 O2 94.28(4)
O4 K1 O5 60.51(5)
O6 K1 O5 131.76(4)
O2 K1 O5 130.22(5)
O4 K1 O3 118.71(5)
O6 K1 O3 129.48(4)
O2 K1 O3 59.92(4)
O5 K1 O3 93.39(4)
O4 K1 O7 140.58(5)
O6 K1 O7 58.62(5)
O2 K1 O7 120.64(5)
O5 K1 O7 101.89(6)
O3 K1 O7 95.87(5)
O4 K1 N3 61.05(5)
O6 K1 N3 59.74(5)
O2 K1 N3 61.22(4)
O5 K1 N3 121.06(5)
O3 K1 N3 120.88(5)
O7 K1 N3 118.27(6)
O4 K1 N4 120.57(6)
O6 K1 N4 118.86(6)
O2 K1 N4 118.50(5)
O5 K1 N4 60.49(6)
O3 K1 N4 59.03(6)
O7 K1 N4 60.29(7)
N3 K1 N4 178.33(7)
N1 Al1 C48 99.01(6)
N1 Al1 C53 110.66(6)
C48 Al1 C53 105.38(7)
N1 Al1 N2 128.22(5)
C48 Al1 N2 99.57(6)
C53 Al1 N2 110.11(6)
N1 Al1 O1 75.58(5)
C48 Al1 O1 166.41(6)
C53 Al1 O1 88.21(6)
N2 Al1 O1 75.20(5)
C13 O1 C1 114.62(11)
C13 O1 Al1 116.65(9)
C1 O1 Al1 116.08(8)
C56 O2 C55 111.56(16)
C56 O2 K1 114.35(12)
C55 O2 K1 115.61(12)
C58 O3 C57 112.08(18)
C58 O3 K1 115.33(15)
C57 O3 K1 113.23(11)
C62 O4 C61 111.62(17)
C62 O4 K1 116.90(14)
C61 O4 K1 114.19(12)
C64 O5 C63 111.4(2)
C64 O5 K1 116.49(15)
C63 O5 K1 111.78(14)
C68 O6 C67 113.6(2)
C68 O6 K1 119.48(15)
C67 O6 K1 122.12(13)
C69 O7 C70 111.6(2)
C69 O7 K1 113.12(13)
C70 O7 K1 111.33(17)
C2 N1 C24 115.17(12)
C2 N1 Al1 120.47(10)
C24 N1 Al1 123.04(9)
C12 N2 C36 117.70(12)
C12 N2 Al1 120.34(10)
C36 N2 Al1 120.51(10)
C60 N3 C54 110.25(18)
C60 N3 C66 109.03(18)
C54 N3 C66 110.85(19)
C60 N3 K1 109.22(13)
C54 N3 K1 108.12(12)
C66 N3 K1 109.33(12)
C59 N4 C71 110.0(3)
C59 N4 C65 110.1(3)
C71 N4 C65 110.3(3)
C59 N4 K1 110.70(16)
C71 N4 K1 108.76(16)
C65 N4 K1 106.86(15)
C6 C1 O1 121.27(13)
C6 C1 C2 126.61(13)
O1 C1 C2 112.03(12)
N1 C2 C1 115.52(13)
N1 C2 C3 129.54(13)
C1 C2 C3 114.92(13)
C4 C3 C2 121.03(13)
C5 C4 C3 120.13(13)
C5 C4 C20 119.61(13)
C3 C4 C20 120.14(13)
C4 C5 C6 120.74(13)
C1 C6 C5 116.24(13)
C1 C6 C7 118.27(13)
C5 C6 C7 125.46(13)
C19 C7 C6 111.13(12)
C19 C7 C18 109.11(14)
C6 C7 C18 108.22(12)
C19 C7 C8 111.18(13)
C6 C7 C8 108.21(12)
C18 C7 C8 108.92(12)
C13 C8 C9 115.84(14)
C13 C8 C7 118.54(13)
C9 C8 C7 125.62(14)
C10 C9 C8 120.93(14)
C9 C10 C11 120.31(14)
C9 C10 C14 118.69(15)
C11 C10 C14 120.99(16)
C10 C11 C12 120.92(15)
N2 C12 C13 115.52(13)
N2 C12 C11 129.47(15)
C13 C12 C11 114.91(14)
C8 C13 O1 120.86(14)
C8 C13 C12 126.96(14)
O1 C13 C12 112.08(13)
C15 C14 C16 110.2(2)
C15 C14 C17 107.04(19)
C16 C14 C17 107.08(18)
C15 C14 C10 110.97(15)
C16 C14 C10 108.71(15)
C17 C14 C10 112.75(16)
C21 C20 C23 108.59(19)
C21 C20 C22 106.60(17)
C23 C20 C22 110.3(2)
C21 C20 C4 112.03(13)
C23 C20 C4 107.91(14)
C22 C20 C4 111.40(14)
C29 C24 C25 119.65(14)
C29 C24 N1 120.02(14)
C25 C24 N1 120.33(14)
C26 C25 C24 119.07(16)
C26 C25 C33 119.60(15)
C24 C25 C33 121.28(14)
C27 C26 C25 121.44(17)
C28 C27 C26 119.53(15)
C27 C28 C29 121.39(16)
C28 C29 C24 118.90(16)
C28 C29 C30 118.82(15)
C24 C29 C30 122.28(14)
C29 C30 C32 111.61(15)
C29 C30 C31 111.27(15)
C32 C30 C31 110.17(15)
C25 C33 C35 110.82(15)
C25 C33 C34 113.46(16)
C35 C33 C34 109.75(16)
C41 C36 C37 119.30(15)
C41 C36 N2 120.49(15)
C37 C36 N2 120.08(15)
C38 C37 C36 118.89(19)
C38 C37 C45 120.40(18)
C36 C37 C45 120.69(17)
C39 C38 C37 121.6(2)
C40 C39 C38 119.35(18)
C39 C40 C41 121.65(19)
C40 C41 C36 119.08(17)
C40 C41 C42 117.87(16)
C36 C41 C42 123.04(14)
C41 C42 C44 111.93(16)
C41 C42 C43 110.58(16)
C44 C42 C43 109.07(15)
C37 C45 C46 111.19(19)
C37 C45 C47 113.7(2)
C46 C45 C47 110.1(2)
C49 C48 Al1 131.09(14)
C48 C49 C50 131.04(17)
C51 C50 C49 134.90(17)
C50 C51 C52 133.63(17)
C53 C52 C51 130.66(17)
C52 C53 Al1 132.64(13)
N3 C54 C55 113.3(2)
O2 C55 C54 108.78(18)
O2 C56 C57 108.90(17)
O3 C57 C56 109.16(17)
O3 C58 C59 108.0(2)
N4 C59 C58 112.9(2)
N3 C60 C61 113.53(17)
O4 C61 C60 108.63(18)
O4 C62 C63 109.41(18)
O5 C63 C62 109.37(17)
O5 C64 C65 109.2(2)
N4 C65 C64 114.2(2)
N3 C66 C67 114.55(18)
O6 C67 C66 109.52(17)
O6 C68 C69 109.7(2)
O7 C69 C68 109.0(2)
O7 C70 C71 109.0(2)
N4 C71 C70 114.0(2)
C73 C72 C77 120.5(2)
C72 C73 C74 119.4(2)
C75 C74 C73 120.1(2)
C74 C75 C76 120.2(2)
C75 C76 C77 119.8(2)
C72 C77 C76 120.0(2)
C83 C78 C79 119.7(5)
C80 C79 C78 121.2(5)
C79 C80 C81 118.0(5)
C82 C81 C80 120.1(5)
C81 C82 C83 120.8(5)
C78 C83 C82 118.3(5)
C83A C78A C79A 120.7(5)
C78A C79A C80A 118.9(5)
C81A C80A C79A 119.9(4)
C82A C81A C80A 119.5(4)
C83A C82A C81A 120.3(5)
C82A C83A C78A 119.7(5)

loop_
_geom_bond_atom_site_label_1
_geom_bond_atom_site_label_2
_geom_bond_distance
K1 O4 2.7730(14)
K1 O6 2.7937(14)
K1 O2 2.7960(14)
K1 O5 2.8322(15)
K1 O3 2.8790(15)
K1 O7 2.8908(15)
K1 N3 2.9911(16)
K1 N4 3.0502(19)
Al1 N1 1.9660(13)
Al1 C48 1.9802(16)
Al1 C53 1.9804(16)
Al1 N2 1.9843(13)
Al1 O1 2.1355(11)
O1 C13 1.3864(17)
O1 C1 1.3907(17)
O2 C56 1.415(2)
O2 C55 1.427(3)
O3 C58 1.413(3)
O3 C57 1.417(3)
O4 C62 1.424(3)
O4 C61 1.428(3)
O5 C64 1.411(3)
O5 C63 1.426(3)
O6 C68 1.413(3)
O6 C67 1.419(3)
O7 C69 1.417(3)
O7 C70 1.419(4)
N1 C2 1.3823(19)
N1 C24 1.4318(18)
N2 C12 1.381(2)
N2 C36 1.429(2)
N3 C60 1.465(3)
N3 C54 1.466(3)
N3 C66 1.469(3)
N4 C59 1.468(4)
N4 C71 1.468(4)
N4 C65 1.470(4)
C1 C6 1.370(2)
C1 C2 1.397(2)
C2 C3 1.405(2)
C3 C4 1.403(2)
C4 C5 1.394(2)
C4 C20 1.539(2)
C5 C6 1.400(2)
C6 C7 1.535(2)
C7 C19 1.528(2)
C7 C18 1.538(2)
C7 C8 1.539(2)
C8 C13 1.372(2)
C8 C9 1.403(2)
C9 C10 1.398(2)
C10 C11 1.399(2)
C10 C14 1.545(2)
C11 C12 1.411(2)
C12 C13 1.399(2)
C14 C15 1.518(3)
C14 C16 1.528(3)
C14 C17 1.534(3)
C20 C21 1.520(2)
C20 C23 1.521(3)
C20 C22 1.524(3)
C24 C29 1.411(2)
C24 C25 1.413(2)
C25 C26 1.394(2)
C25 C33 1.516(2)
C26 C27 1.380(3)
C27 C28 1.378(3)
C28 C29 1.401(2)
C29 C30 1.517(2)
C30 C32 1.532(2)
C30 C31 1.534(2)
C33 C35 1.524(3)
C33 C34 1.527(3)
C36 C41 1.408(2)
C36 C37 1.415(2)
C37 C38 1.399(3)
C37 C45 1.511(3)
C38 C39 1.376(4)
C39 C40 1.370(3)
C40 C41 1.401(2)
C41 C42 1.513(3)
C42 C44 1.528(2)
C42 C43 1.536(3)
C45 C46 1.523(4)
C45 C47 1.527(3)
C48 C49 1.352(2)
C49 C50 1.451(3)
C50 C51 1.352(3)
C51 C52 1.442(3)
C52 C53 1.343(2)
C54 C55 1.503(3)
C56 C57 1.491(3)
C58 C59 1.515(4)
C60 C61 1.501(4)
C62 C63 1.486(4)
C64 C65 1.497(5)
C66 C67 1.493(4)
C68 C69 1.483(5)
C70 C71 1.501(5)
C72 C73 1.368(4)
C72 C77 1.370(4)
C73 C74 1.385(4)
C74 C75 1.369(4)
C75 C76 1.370(4)
C76 C77 1.378(4)
C78 C83 1.380(5)
C78 C79 1.389(6)
C79 C80 1.385(6)
C80 C81 1.391(6)
C81 C82 1.382(6)
C82 C83 1.396(6)
C78A C83A 1.381(6)
C78A C79A 1.381(6)
C79A C80A 1.398(6)
C80A C81A 1.388(6)
C81A C82A 1.386(5)
C82A C83A 1.379(5)
